data_7232982
loop_
_publ_author_name
'Heine, Miriam'
'Fink, Lothar'
'Schmidt, Martin U.'

_publ_section_title
;
 Coordination compounds built up from MIICl2 and 3-cyanopyridine: double
 chains, single chains and isolated complexes
;
_journal_issue 29
_journal_name_full CrystEngComm
_journal_page_first 4305
_journal_paper_doi 10.1039/C9CE00412B
_journal_volume 21
_journal_year 2019
_chemical_formula_iupac 'C12 H8 Cl2 Cu N4 '
_chemical_formula_moiety 'C12 H8 Cl2 Cu N4 '
_chemical_formula_structural 'C12 H8 Cl2 Cu N4 '
_chemical_formula_sum 'C12 H8 Cl2 Cu N4'
_chemical_formula_weight 342.67
_chemical_name_common catena-dichloro-di(3-cyanopyridine)cuprat(II)
_chemical_name_systematic
; 
catena-dichloro-di(3-cyanopyridine)cuprat(II)
;
_space_group_IT_number 14
_space_group_name_Hall '-P 2ybc'
_space_group_name_H-M_alt 'P 1 21/c 1'
_symmetry_cell_setting monoclinic
_symmetry_space_group_name_Hall '-P 2ybc'
_symmetry_space_group_name_H-M 'P 1 21/c 1'
_cell_angle_alpha 90
_cell_angle_beta 97.3466(32)
_cell_angle_gamma 90
_cell_formula_units_Z 2
_cell_length_a 3.75604(10)
_cell_length_b 13.46533(29)
_cell_length_c 13.04425(51)
_cell_measurement_temperature 298
_cell_volume 654.31(3)
_computing_cell_refinement 'DASH (David <i> et al.</i> , 2004)'
_computing_data_collection 'STOE WINXPOW (STOE & Cie GmbH, 2004)'
_computing_data_reduction 'DASH (David <i>et al.</i>, 2004)'
_computing_molecular_graphics 'MERCURY (Macrea <i>et al.</i>)'
_computing_structure_refinement 'TOPAS (Coelho, 2018)'
_computing_structure_solution 'DASH (David <i>et al.</i>, 2004)'
_diffrn_ambient_temperature 298
_diffrn_detector STOE
_diffrn_detector_type 'lin psd'
_diffrn_measurement_device_type 'STOE Stadi-P'
_diffrn_radiation_monochromator 'primary focussing, Ge 111'
_diffrn_radiation_source 'X-ray tube'
_diffrn_radiation_type 'Cu K\a~1~'
_diffrn_radiation_wavelength 1.540598
_diffrn_source_target STOE
_diffrn_source_type STOE
_exptl_crystal_colour 'light blue'
_exptl_crystal_density_diffrn 1.739
_pd_instr_location ' ?'
_pd_meas_2theta_range_inc 0.01
_pd_meas_2theta_range_max 79.99
_pd_meas_2theta_range_min 3
_pd_meas_number_of_points 7700
_pd_meas_scan_method step
_pd_proc_2theta_range_inc 0.01
_pd_proc_2theta_range_max 79.99
_pd_proc_2theta_range_min 4
_pd_proc_info_excluded_regions none
_pd_proc_ls_background_function 'Chebychev polynomial'
_pd_proc_ls_pref_orient_corr 'no correction'
_pd_proc_ls_profile_function
;
modified spherical harmonics(Coelho, 2018)
;
_pd_proc_ls_prof_R_factor 0.02996
_pd_proc_ls_prof_wR_expected 0.03248
_pd_proc_ls_prof_wR_factor 0.03925
_pd_spec_mounting
;
Specimen was measured in a boro silicate glass capillary (Hilgenberg).
;
_pd_spec_mount_mode transmission
_pd_spec_size_thick 0.7
_refine_ls_extinction_method none
_refine_ls_goodness_of_fit_all 1.208
_refine_ls_hydrogen_treatment mixed
_refine_ls_matrix_type fullcycle
_refine_ls_number_constraints 2
_refine_ls_number_parameters 85
_refine_ls_number_restraints 29
_refine_ls_R_I_factor 0.9634
_refine_ls_weighting_details w=1/\s(Y~obs~)^2^
_refine_ls_weighting_scheme sigma
_cod_data_source_file c9ce00412b4.cif
_cod_data_source_block CuCl2(3-cypy)2
_cod_depositor_comments 'Adding full bibliography for 7232977--7232987.cif.'
_cod_original_cell_volume 654.314(34)
_cod_original_formula_sum 'C12 H8 Cl2 Cu N4 '
_cod_database_code 7232982

loop_
_symmetry_equiv_pos_as_xyz
'-x, -y, -z'
'-x, y+1/2, -z+1/2'
'x, -y+1/2, z+1/2'
'x, y, z'

loop_
_atom_site_label
_atom_site_type_symbol
_atom_site_symmetry_multiplicity
_atom_site_fract_x
_atom_site_fract_y
_atom_site_fract_z
_atom_site_occupancy
_atom_site_B_iso_or_equiv
_atom_site_U_iso_or_equiv
C1 C 0 -0.12662(50) -0.21087(19) -0.00476(17) 1 4.125(45) 0.05225
C2 C 0 -0.14778(60) -0.30922(19) 0.02576(19) 1 4.125(45) 0.05225
H3 H 0 -0.2094(33) -0.19282(63) -0.07646(77) 1 4.950(54) 0.06269
N4 N 0 0.00441(48) -0.14058(21) 0.06270(20) 1 4.125(45) 0.05225
C5 C 0 -0.03230(53) -0.33518(18) 0.12709(19) 1 4.125(45) 0.05225
C6 C 0 -0.28695(74) -0.38224(23) -0.04777(26) 1 4.125(45) 0.05225
C7 C 0 0.11920(52) -0.16235(19) 0.16185(20) 1 4.125(45) 0.05225
Cu8 Cu 0 0 0 0 1 4.125(45) 0.05225
C9 C 0 0.10220(64) -0.26010(20) 0.19575(18) 1 4.125(45) 0.05225
H10 H 0 -0.0452(36) -0.40579(70) 0.14982(71) 1 4.950(54) 0.06269
N11 N 0 -0.3996(15) -0.44024(28) -0.10871(31) 1 4.125(45) 0.05225
H12 H 0 0.2189(36) -0.10965(74) 0.21128(73) 1 4.950(54) 0.06269
Cl13 Cl 0 0.32685(57) -0.04698(13) -0.13019(16) 1 4.125(45) 0.05225
H14 H 0 0.1871(33) -0.2760(13) 0.26852(82) 1 4.950(54) 0.06269

loop_
_atom_type_symbol
_atom_type_description
_atom_type_scat_source
C C 'International Tables Vol C Table 6.1.1.4'
H H 'International Tables Vol C Table 6.1.1.4'
Cu Cu 'International Tables Vol C Table 6.1.1.4'
Cl Cl 'International Tables Vol C Table 6.1.1.4'
N N 'International Tables Vol C Table 6.1.1.4'

loop_
_geom_angle_atom_site_label_1
_geom_angle_atom_site_label_2
_geom_angle_atom_site_label_3
_geom_angle
C2 C1 H3 119.02(52)
C2 C1 N4 121.00(17)
H3 C1 N4 119.97(54)
C1 C2 C5 119.47(16)
C1 C2 C6 119.80(17)
C5 C2 C6 120.73(18)
C1 N4 C7 121.6(2)
C1 N4 Cu8 113.78(14)
C7 N4 Cu8 124.6(2)
C2 C5 C9 118.24(17)
C2 C5 H10 120.08(54)
C9 C5 H10 121.68(56)
C2 C6 N11 178.98(35)
N4 C7 C9 119.3(2)
N4 C7 H12 120.55(56)
C9 C7 H12 119.87(55)
N4 Cu8 Cl13 93.57(8)
C5 C9 C7 120.47(16)
C5 C9 H14 120.70(11)
C7 C9 H14 118.90(11)

loop_
_geom_bond_atom_site_label_1
_geom_bond_atom_site_label_2
_geom_bond_distance
C1 C2 1.3880(35)
C1 H3 0.9777(99)
C1 N4 1.3424(35)
C2 C5 1.3823(34)
C2 C6 1.4255(39)
N4 C7 1.3423(35)
N4 Cu8 2.0613(28)
C5 C9 1.4014(34)
C5 H10 0.9989(99)
C6 N11 1.1554(49)
C7 C9 1.3927(37)
C7 H12 0.999(11)
Cu8 Cl13 2.3075(22)
C9 H14 0.985(11)
